data_7014729
loop_
_publ_author_name
'Ullrich, Matthias'
'Berger, Raphael J. F.'
'Jana, Surajit'
'Pape, Tania'
'Fr\"ohlich, Roland'
'Mitzel, Norbert W.'

_publ_section_title
;
 Organozinc hydroxylamides: on the bulk-dependent interplay of
 nuclearity, structure and dynamics.
;
_journal_issue 5
_journal_name_full 'Dalton transactions (Cambridge, England : 2003)'
_journal_page_first 1144
_journal_page_last 1157
_journal_paper_doi 10.1039/c0dt01100b
_journal_volume 40
_journal_year 2011
_chemical_formula_sum 'C36 H88 N6 O6 Zn5'
_chemical_formula_weight 1027.97
_chemical_name_systematic
;
?
;
_space_group_IT_number 60
_symmetry_cell_setting orthorhombic
_symmetry_space_group_name_Hall '-P 2n 2ab'
_symmetry_space_group_name_H-M 'P b c n'
_atom_sites_solution_hydrogens geom
_atom_sites_solution_primary direct
_atom_sites_solution_secondary difmap
_audit_creation_method SHELXL-97
_cell_angle_alpha 90.00
_cell_angle_beta 90.00
_cell_angle_gamma 90.00
_cell_formula_units_Z 4
_cell_length_a 11.586(1)
_cell_length_b 17.078(1)
_cell_length_c 25.013(1)
_cell_measurement_reflns_used 6703
_cell_measurement_temperature 198(2)
_cell_measurement_theta_max 27.88
_cell_measurement_theta_min 0.41
_cell_volume 4949.2(6)
_computing_cell_refinement 'Collect (Nonius B.V., 1998)'
_computing_data_collection 'Collect (Nonius B.V., 1998)'
_computing_data_reduction 'Denzo-SMN (Otwinowski & Minor, 1997)'
_computing_publication_material 'SHELXL-97 (Sheldrick, 1997)'
_computing_structure_refinement 'SHELXL-97 (Sheldrick, 1997)'
_computing_structure_solution 'SHELXS-97 (Sheldrick, 1990)'
_diffrn_ambient_temperature 198(2)
_diffrn_measured_fraction_theta_full 0.998
_diffrn_measured_fraction_theta_max 0.998
_diffrn_measurement_device_type 'Nonius KappaCCD'
_diffrn_measurement_method '\w and \f scans'
_diffrn_radiation_monochromator graphite
_diffrn_radiation_source 'rotating anode Nonius FR591'
_diffrn_radiation_type MoK\a
_diffrn_radiation_wavelength 0.71073
_diffrn_reflns_av_R_equivalents 0.045
_diffrn_reflns_av_sigmaI/netI 0.0306
_diffrn_reflns_limit_h_max 15
_diffrn_reflns_limit_h_min -15
_diffrn_reflns_limit_k_max 22
_diffrn_reflns_limit_k_min -22
_diffrn_reflns_limit_l_max 32
_diffrn_reflns_limit_l_min -32
_diffrn_reflns_number 39791
_diffrn_reflns_theta_full 27.90
_diffrn_reflns_theta_max 27.90
_diffrn_reflns_theta_min 2.12
_exptl_absorpt_coefficient_mu 2.431
_exptl_absorpt_correction_T_max 0.5816
_exptl_absorpt_correction_T_min 0.5816
_exptl_absorpt_correction_type multi-scan
_exptl_absorpt_process_details 'Denzo (Otwinowski, Borek, Majewski & Minor, 2003)'
_exptl_crystal_colour colourless
_exptl_crystal_density_diffrn 1.380
_exptl_crystal_density_method 'not measured'
_exptl_crystal_description block
_exptl_crystal_F_000 2176
_exptl_crystal_size_max 0.25
_exptl_crystal_size_mid 0.25
_exptl_crystal_size_min 0.25
_refine_diff_density_max 0.651
_refine_diff_density_min -0.431
_refine_diff_density_rms 0.063
_refine_ls_extinction_method none
_refine_ls_goodness_of_fit_ref 1.065
_refine_ls_hydrogen_treatment constr
_refine_ls_matrix_type full
_refine_ls_number_parameters 250
_refine_ls_number_reflns 5911
_refine_ls_number_restraints 0
_refine_ls_restrained_S_all 1.065
_refine_ls_R_factor_all 0.0528
_refine_ls_R_factor_gt 0.0373
_refine_ls_shift/su_max 0.001
_refine_ls_shift/su_mean 0.000
_refine_ls_structure_factor_coef Fsqd
_refine_ls_weighting_details 'calc w=1/[\s^2^(Fo^2^)+(0.0092P)^2^+9.1913P] where P=(Fo^2^+2Fc^2^)/3'
_refine_ls_weighting_scheme calc
_refine_ls_wR_factor_gt 0.0714
_refine_ls_wR_factor_ref 0.0752
_reflns_number_gt 4739
_reflns_number_total 5911
_reflns_threshold_expression >2sigma(I)
_cod_data_source_file C0DT01100B.TXT
_cod_data_source_block fro3448
_cod_original_sg_symbol_H-M Pbcn
_cod_database_code 7014729

loop_
_symmetry_equiv_pos_as_xyz
'x, y, z'
'-x+1/2, -y+1/2, z+1/2'
'-x, y, -z+1/2'
'x+1/2, -y+1/2, -z'
'-x, -y, -z'
'x-1/2, y-1/2, -z-1/2'
'x, -y, z-1/2'
'-x-1/2, y-1/2, z'

loop_
_atom_site_label
_atom_site_type_symbol
_atom_site_fract_x
_atom_site_fract_y
_atom_site_fract_z
_atom_site_U_iso_or_equiv
_atom_site_adp_type
_atom_site_occupancy
_atom_site_symmetry_multiplicity
_atom_site_calc_flag
_atom_site_refinement_flags
_atom_site_disorder_assembly
_atom_site_disorder_group
Zn1 Zn 0.5000 0.25613(3) 0.2500 0.03027(11) Uani 1 2 d S . .
Zn2 Zn 0.59602(3) 0.202265(19) 0.366263(12) 0.03074(8) Uani 1 1 d . . .
Zn3 Zn 0.30743(3) 0.205095(19) 0.332544(12) 0.03086(8) Uani 1 1 d . . .
O3 O 0.44657(16) 0.14543(10) 0.35581(7) 0.0287(4) Uani 1 1 d . . .
O4 O 0.36979(16) 0.20967(12) 0.21461(7) 0.0344(4) Uani 1 1 d . . .
O12 O 0.41867(17) 0.29748(11) 0.31313(7) 0.0323(4) Uani 1 1 d . . .
N3 N 0.4094(2) 0.08139(13) 0.39024(9) 0.0323(5) Uani 1 1 d . . .
N4 N 0.28211(19) 0.17633(13) 0.24797(10) 0.0316(5) Uani 1 1 d . . .
N12 N 0.5032(2) 0.31406(13) 0.35507(9) 0.0340(5) Uani 1 1 d . . .
C31 C 0.4144(3) 0.10993(18) 0.44520(12) 0.0413(7) Uani 1 1 d . . .
H31A H 0.3782 0.1624 0.4470 0.050 Uiso 1 1 calc R . .
H31B H 0.4962 0.1154 0.4561 0.050 Uiso 1 1 calc R . .
C32 C 0.3535(3) 0.0555(2) 0.48378(14) 0.0583(10) Uani 1 1 d . . .
H32A H 0.3543 0.0785 0.5197 0.087 Uiso 1 1 calc R . .
H32B H 0.3933 0.0048 0.4845 0.087 Uiso 1 1 calc R . .
H32C H 0.2735 0.0479 0.4722 0.087 Uiso 1 1 calc R . .
C33 C 0.4910(3) 0.01765(16) 0.38238(13) 0.0408(7) Uani 1 1 d . . .
H33A H 0.4777 -0.0229 0.4100 0.049 Uiso 1 1 calc R . .
H33B H 0.5704 0.0379 0.3870 0.049 Uiso 1 1 calc R . .
C34 C 0.4804(3) -0.01904(19) 0.32809(14) 0.0515(9) Uani 1 1 d . . .
H34A H 0.5368 -0.0615 0.3247 0.077 Uiso 1 1 calc R . .
H34B H 0.4953 0.0205 0.3006 0.077 Uiso 1 1 calc R . .
H34C H 0.4024 -0.0401 0.3235 0.077 Uiso 1 1 calc R . .
C41 C 0.1706(3) 0.2098(2) 0.22985(13) 0.0491(8) Uani 1 1 d . . .
H41A H 0.1074 0.1879 0.2519 0.059 Uiso 1 1 calc R . .
H41B H 0.1567 0.1942 0.1923 0.059 Uiso 1 1 calc R . .
C42 C 0.1686(3) 0.2978(2) 0.23384(16) 0.0622(11) Uani 1 1 d . . .
H42A H 0.0891 0.3165 0.2301 0.093 Uiso 1 1 calc R . .
H42B H 0.2163 0.3202 0.2054 0.093 Uiso 1 1 calc R . .
H42C H 0.1991 0.3139 0.2687 0.093 Uiso 1 1 calc R . .
C43 C 0.2866(3) 0.09153(18) 0.23744(13) 0.0436(8) Uani 1 1 d . . .
H43A H 0.3656 0.0725 0.2452 0.052 Uiso 1 1 calc R . .
H43B H 0.2715 0.0825 0.1990 0.052 Uiso 1 1 calc R . .
C44 C 0.2019(4) 0.0441(2) 0.26962(16) 0.0642(11) Uani 1 1 d . . .
H44A H 0.2114 -0.0116 0.2612 0.096 Uiso 1 1 calc R . .
H44B H 0.1231 0.0605 0.2608 0.096 Uiso 1 1 calc R . .
H44C H 0.2160 0.0525 0.3078 0.096 Uiso 1 1 calc R . .
C121 C 0.5684(3) 0.38173(18) 0.33507(13) 0.0472(8) Uani 1 1 d . . .
H12A H 0.5146 0.4258 0.3287 0.057 Uiso 1 1 calc R . .
H12B H 0.6046 0.3679 0.3005 0.057 Uiso 1 1 calc R . .
C122 C 0.6617(4) 0.4078(2) 0.37386(15) 0.0660(12) Uani 1 1 d . . .
H12C H 0.7120 0.4461 0.3563 0.099 Uiso 1 1 calc R . .
H12D H 0.7074 0.3624 0.3850 0.099 Uiso 1 1 calc R . .
H12E H 0.6257 0.4318 0.4053 0.099 Uiso 1 1 calc R . .
C123 C 0.4375(3) 0.33386(18) 0.40398(12) 0.0433(8) Uani 1 1 d . . .
H12F H 0.4932 0.3420 0.4335 0.052 Uiso 1 1 calc R . .
H12J H 0.3892 0.2881 0.4136 0.052 Uiso 1 1 calc R . .
C124 C 0.3597(4) 0.4054(2) 0.40086(16) 0.0728(13) Uani 1 1 d . . .
H12G H 0.3093 0.4069 0.4323 0.109 Uiso 1 1 calc R . .
H12H H 0.3125 0.4025 0.3684 0.109 Uiso 1 1 calc R . .
H12I H 0.4072 0.4529 0.3999 0.109 Uiso 1 1 calc R . .
C201 C 0.7281(3) 0.1977(2) 0.41740(12) 0.0439(8) Uani 1 1 d . . .
H20A H 0.7906 0.2300 0.4009 0.053 Uiso 1 1 calc R . .
C202 C 0.7802(3) 0.1165(2) 0.42555(15) 0.0547(9) Uani 1 1 d . . .
H20B H 0.8483 0.1205 0.4486 0.082 Uiso 1 1 calc R . .
H20C H 0.8028 0.0946 0.3909 0.082 Uiso 1 1 calc R . .
H20D H 0.7230 0.0822 0.4424 0.082 Uiso 1 1 calc R . .
C203 C 0.7047(4) 0.2347(3) 0.47176(14) 0.0693(12) Uani 1 1 d . . .
H20E H 0.7759 0.2347 0.4929 0.104 Uiso 1 1 calc R . .
H20F H 0.6452 0.2046 0.4905 0.104 Uiso 1 1 calc R . .
H20G H 0.6781 0.2887 0.4668 0.104 Uiso 1 1 calc R . .
C301 C 0.1702(3) 0.2137(2) 0.38057(16) 0.0576(10) Uani 1 1 d . . .
H30A H 0.2074 0.2246 0.4159 0.069 Uiso 1 1 calc R . .
C302 C 0.0921(4) 0.2825(3) 0.37468(19) 0.0820(15) Uani 1 1 d . . .
H30B H 0.0355 0.2825 0.4038 0.123 Uiso 1 1 calc R . .
H30C H 0.0518 0.2794 0.3403 0.123 Uiso 1 1 calc R . .
H30D H 0.1376 0.3308 0.3761 0.123 Uiso 1 1 calc R . .
C303 C 0.1067(4) 0.1405(3) 0.3919(2) 0.0795(14) Uani 1 1 d . . .
H30E H 0.0544 0.1489 0.4222 0.119 Uiso 1 1 calc R . .
H30F H 0.1617 0.0989 0.4008 0.119 Uiso 1 1 calc R . .
H30G H 0.0619 0.1253 0.3604 0.119 Uiso 1 1 calc R . .

loop_
_atom_site_aniso_label
_atom_site_aniso_U_11
_atom_site_aniso_U_22
_atom_site_aniso_U_33
_atom_site_aniso_U_23
_atom_site_aniso_U_13
_atom_site_aniso_U_12
Zn1 0.0360(2) 0.0325(2) 0.0223(2) 0.000 0.00170(19) 0.000
Zn2 0.03749(18) 0.03049(17) 0.02424(16) -0.00040(13) -0.00308(13) -0.00327(15)
Zn3 0.03388(17) 0.03170(17) 0.02701(16) 0.00309(14) 0.00366(13) 0.00582(15)
O3 0.0331(10) 0.0234(9) 0.0297(10) 0.0077(8) -0.0013(8) -0.0010(8)
O4 0.0306(10) 0.0494(12) 0.0231(9) 0.0005(9) 0.0026(8) -0.0033(9)
O12 0.0455(11) 0.0266(9) 0.0249(9) 0.0001(8) 0.0021(8) 0.0039(9)
N3 0.0376(13) 0.0256(11) 0.0337(13) 0.0090(10) 0.0004(11) 0.0004(11)
N4 0.0262(12) 0.0384(12) 0.0301(12) 0.0023(11) 0.0004(10) 0.0006(10)
N12 0.0524(15) 0.0247(11) 0.0248(11) -0.0029(9) 0.0012(11) -0.0038(11)
C31 0.0500(19) 0.0411(17) 0.0326(16) 0.0049(13) 0.0036(14) 0.0021(15)
C32 0.064(2) 0.068(2) 0.043(2) 0.0188(18) 0.0089(18) 0.000(2)
C33 0.0455(18) 0.0288(15) 0.0482(18) 0.0095(13) -0.0018(15) 0.0040(14)
C34 0.062(2) 0.0344(17) 0.058(2) -0.0047(16) 0.0072(18) 0.0016(16)
C41 0.0321(16) 0.074(2) 0.0418(18) 0.0074(17) -0.0033(14) 0.0123(17)
C42 0.054(2) 0.070(2) 0.062(2) 0.022(2) 0.0047(19) 0.029(2)
C43 0.051(2) 0.0398(17) 0.0396(18) -0.0061(14) 0.0030(15) -0.0038(15)
C44 0.076(3) 0.049(2) 0.067(3) 0.0009(19) 0.008(2) -0.018(2)
C121 0.073(2) 0.0283(15) 0.0402(18) -0.0007(13) 0.0052(17) -0.0124(16)
C122 0.097(3) 0.050(2) 0.051(2) -0.0086(18) -0.002(2) -0.031(2)
C123 0.069(2) 0.0333(16) 0.0277(15) -0.0060(13) 0.0069(15) 0.0041(16)
C124 0.113(4) 0.049(2) 0.056(2) -0.0058(18) 0.022(2) 0.030(2)
C201 0.0481(19) 0.053(2) 0.0302(15) 0.0000(14) -0.0097(13) -0.0125(17)
C202 0.046(2) 0.065(2) 0.053(2) 0.0120(18) -0.0174(16) -0.0016(18)
C203 0.079(3) 0.088(3) 0.041(2) -0.007(2) -0.024(2) -0.008(2)
C301 0.053(2) 0.060(2) 0.061(2) 0.0061(19) 0.0209(18) 0.0151(19)
C302 0.078(3) 0.089(3) 0.080(3) 0.013(3) 0.025(3) 0.044(3)
C303 0.049(2) 0.089(3) 0.100(4) 0.012(3) 0.033(2) -0.005(2)

loop_
_atom_type_symbol
_atom_type_description
_atom_type_scat_dispersion_real
_atom_type_scat_dispersion_imag
_atom_type_scat_source
C C 0.0033 0.0016 'International Tables Vol C Tables 4.2.6.8 and 6.1.1.4'
H H 0.0000 0.0000 'International Tables Vol C Tables 4.2.6.8 and 6.1.1.4'
N N 0.0061 0.0033 'International Tables Vol C Tables 4.2.6.8 and 6.1.1.4'
O O 0.0106 0.0060 'International Tables Vol C Tables 4.2.6.8 and 6.1.1.4'
Zn Zn 0.2839 1.4301 'International Tables Vol C Tables 4.2.6.8 and 6.1.1.4'

loop_
_geom_angle_atom_site_label_1
_geom_angle_atom_site_label_2
_geom_angle_atom_site_label_3
_geom_angle
_geom_angle_site_symmetry_1
_geom_angle_site_symmetry_3
_geom_angle_publ_flag
O4 Zn1 O4 131.20(13) . 3_655 ?
O4 Zn1 O12 98.15(8) . . ?
O4 Zn1 O12 98.88(8) 3_655 . ?
O4 Zn1 O12 98.88(8) . 3_655 ?
O4 Zn1 O12 98.15(8) 3_655 3_655 ?
O12 Zn1 O12 137.99(11) . 3_655 ?
C201 Zn2 O3 136.69(11) . . ?
C201 Zn2 O4 118.89(11) . 3_655 ?
O3 Zn2 O4 93.88(8) . 3_655 ?
C201 Zn2 N12 119.22(12) . . ?
O3 Zn2 N12 88.94(8) . . ?
O4 Zn2 N12 85.20(8) 3_655 . ?
O3 Zn3 C301 120.35(12) . . ?
O3 Zn3 O12 87.43(7) . . ?
C301 Zn3 O12 125.01(12) . . ?
O3 Zn3 N4 105.99(8) . . ?
C301 Zn3 N4 119.36(14) . . ?
O12 Zn3 N4 91.57(8) . . ?
N3 O3 Zn3 108.50(14) . . ?
N3 O3 Zn2 122.83(14) . . ?
Zn3 O3 Zn2 119.31(9) . . ?
N4 O4 Zn1 116.92(14) . . ?
N4 O4 Zn2 133.01(15) . 3_655 ?
Zn1 O4 Zn2 109.03(9) . 3_655 ?
N12 O12 Zn1 108.90(15) . . ?
N12 O12 Zn3 113.06(13) . . ?
Zn1 O12 Zn3 102.13(8) . . ?
C33 N3 O3 106.9(2) . . ?
C33 N3 C31 110.6(2) . . ?
O3 N3 C31 107.1(2) . . ?
O4 N4 C43 105.2(2) . . ?
O4 N4 C41 106.6(2) . . ?
C43 N4 C41 110.8(3) . . ?
O4 N4 Zn3 112.22(15) . . ?
C43 N4 Zn3 112.85(18) . . ?
C41 N4 Zn3 108.99(18) . . ?
O12 N12 C121 104.6(2) . . ?
O12 N12 C123 107.0(2) . . ?
C121 N12 C123 111.5(2) . . ?
O12 N12 Zn2 104.45(13) . . ?
C121 N12 Zn2 118.2(2) . . ?
C123 N12 Zn2 110.07(17) . . ?
N3 C31 C32 112.1(3) . . ?
N3 C33 C34 112.5(3) . . ?
N4 C41 C42 112.2(3) . . ?
N4 C43 C44 114.2(3) . . ?
N12 C121 C122 112.3(3) . . ?
N12 C123 C124 116.5(3) . . ?
C203 C201 C202 109.1(3) . . ?
C203 C201 Zn2 114.8(3) . . ?
C202 C201 Zn2 115.1(2) . . ?
C303 C301 C302 112.5(3) . . ?
C303 C301 Zn3 116.7(3) . . ?
C302 C301 Zn3 118.8(3) . . ?

loop_
_geom_bond_atom_site_label_1
_geom_bond_atom_site_label_2
_geom_bond_distance
_geom_bond_site_symmetry_2
_geom_bond_publ_flag
Zn1 O4 1.9207(19) . ?
Zn1 O4 1.9207(19) 3_655 ?
Zn1 O12 1.9698(18) . ?
Zn1 O12 1.9698(18) 3_655 ?
Zn2 C201 1.996(3) . ?
Zn2 O3 2.0022(19) . ?
Zn2 O4 2.0652(18) 3_655 ?
Zn2 N12 2.209(2) . ?
Zn3 O3 1.9939(18) . ?
Zn3 C301 1.998(3) . ?
Zn3 O12 2.0943(19) . ?
Zn3 N4 2.191(2) . ?
O3 N3 1.457(3) . ?
O4 N4 1.433(3) . ?
O4 Zn2 2.0652(18) 3_655 ?
O12 N12 1.463(3) . ?
N3 C33 1.455(4) . ?
N3 C31 1.460(4) . ?
N4 C43 1.473(4) . ?
N4 C41 1.483(4) . ?
N12 C121 1.468(4) . ?
N12 C123 1.480(4) . ?
C31 C32 1.515(4) . ?
C33 C34 1.501(4) . ?
C41 C42 1.506(5) . ?
C43 C44 1.506(5) . ?
C121 C122 1.519(5) . ?
C123 C124 1.520(5) . ?
C201 C203 1.524(5) . ?
C201 C202 1.526(5) . ?
C301 C303 1.478(5) . ?
C301 C302 1.491(5) . ?

loop_
_geom_torsion_atom_site_label_1
_geom_torsion_atom_site_label_2
_geom_torsion_atom_site_label_3
_geom_torsion_atom_site_label_4
_geom_torsion
_geom_torsion_site_symmetry_1
_geom_torsion_site_symmetry_2
_geom_torsion_site_symmetry_3
_geom_torsion_site_symmetry_4
_geom_torsion_publ_flag
C301 Zn3 O3 N3 31.8(2) . . . . ?
O12 Zn3 O3 N3 161.52(15) . . . . ?
N4 Zn3 O3 N3 -107.58(15) . . . . ?
C301 Zn3 O3 Zn2 -115.72(16) . . . . ?
O12 Zn3 O3 Zn2 14.01(10) . . . . ?
N4 Zn3 O3 Zn2 104.91(11) . . . . ?
C201 Zn2 O3 N3 -0.8(3) . . . . ?
O4 Zn2 O3 N3 140.28(17) 3_655 . . . ?
N12 Zn2 O3 N3 -134.60(18) . . . . ?
C201 Zn2 O3 Zn3 141.89(15) . . . . ?
O4 Zn2 O3 Zn3 -77.03(11) 3_655 . . . ?
N12 Zn2 O3 Zn3 8.09(11) . . . . ?
O4 Zn1 O4 N4 74.98(16) 3_655 . . . ?
O12 Zn1 O4 N4 -34.45(18) . . . . ?
O12 Zn1 O4 N4 -175.90(16) 3_655 . . . ?
O4 Zn1 O4 Zn2 -94.89(9) 3_655 . . 3_655 ?
O12 Zn1 O4 Zn2 155.68(9) . . . 3_655 ?
O12 Zn1 O4 Zn2 14.22(11) 3_655 . . 3_655 ?
O4 Zn1 O12 N12 161.95(14) . . . . ?
O4 Zn1 O12 N12 27.86(15) 3_655 . . . ?
O12 Zn1 O12 N12 -84.97(13) 3_655 . . . ?
O4 Zn1 O12 Zn3 42.15(9) . . . . ?
O4 Zn1 O12 Zn3 -91.95(9) 3_655 . . . ?
O12 Zn1 O12 Zn3 155.23(9) 3_655 . . . ?
O3 Zn3 O12 N12 -46.38(15) . . . . ?
C301 Zn3 O12 N12 79.5(2) . . . . ?
N4 Zn3 O12 N12 -152.31(16) . . . . ?
O3 Zn3 O12 Zn1 70.47(9) . . . . ?
C301 Zn3 O12 Zn1 -163.65(15) . . . . ?
N4 Zn3 O12 Zn1 -35.47(9) . . . . ?
Zn3 O3 N3 C33 148.76(18) . . . . ?
Zn2 O3 N3 C33 -65.1(2) . . . . ?
Zn3 O3 N3 C31 -92.7(2) . . . . ?
Zn2 O3 N3 C31 53.4(3) . . . . ?
Zn1 O4 N4 C43 -113.4(2) . . . . ?
Zn2 O4 N4 C43 53.4(3) 3_655 . . . ?
Zn1 O4 N4 C41 128.9(2) . . . . ?
Zn2 O4 N4 C41 -64.3(3) 3_655 . . . ?
Zn1 O4 N4 Zn3 9.6(2) . . . . ?
Zn2 O4 N4 Zn3 176.46(12) 3_655 . . . ?
O3 Zn3 N4 O4 -70.00(17) . . . . ?
C301 Zn3 N4 O4 150.15(18) . . . . ?
O12 Zn3 N4 O4 17.77(16) . . . . ?
O3 Zn3 N4 C43 48.6(2) . . . . ?
C301 Zn3 N4 C43 -91.3(2) . . . . ?
O12 Zn3 N4 C43 136.4(2) . . . . ?
O3 Zn3 N4 C41 172.11(19) . . . . ?
C301 Zn3 N4 C41 32.3(2) . . . . ?
O12 Zn3 N4 C41 -100.1(2) . . . . ?
Zn1 O12 N12 C121 69.6(2) . . . . ?
Zn3 O12 N12 C121 -177.61(18) . . . . ?
Zn1 O12 N12 C123 -171.97(16) . . . . ?
Zn3 O12 N12 C123 -59.2(2) . . . . ?
Zn1 O12 N12 Zn2 -55.28(14) . . . . ?
Zn3 O12 N12 Zn2 57.50(16) . . . . ?
C201 Zn2 N12 O12 176.46(16) . . . . ?
O3 Zn2 N12 O12 -38.10(15) . . . . ?
O4 Zn2 N12 O12 55.89(15) 3_655 . . . ?
C201 Zn2 N12 C121 60.7(2) . . . . ?
O3 Zn2 N12 C121 -153.8(2) . . . . ?
O4 Zn2 N12 C121 -59.9(2) 3_655 . . . ?
C201 Zn2 N12 C123 -69.0(2) . . . . ?
O3 Zn2 N12 C123 76.4(2) . . . . ?
O4 Zn2 N12 C123 170.4(2) 3_655 . . . ?
C33 N3 C31 C32 -76.5(3) . . . . ?
O3 N3 C31 C32 167.4(3) . . . . ?
O3 N3 C33 C34 -69.6(3) . . . . ?
C31 N3 C33 C34 174.2(3) . . . . ?
O4 N4 C41 C42 -59.2(3) . . . . ?
C43 N4 C41 C42 -173.1(3) . . . . ?
Zn3 N4 C41 C42 62.2(3) . . . . ?
O4 N4 C43 C44 178.9(3) . . . . ?
C41 N4 C43 C44 -66.3(4) . . . . ?
Zn3 N4 C43 C44 56.2(3) . . . . ?
O12 N12 C121 C122 180.0(3) . . . . ?
C123 N12 C121 C122 64.7(4) . . . . ?
Zn2 N12 C121 C122 -64.4(3) . . . . ?
O12 N12 C123 C124 -61.5(4) . . . . ?
C121 N12 C123 C124 52.4(4) . . . . ?
Zn2 N12 C123 C124 -174.4(3) . . . . ?
O3 Zn2 C201 C203 -76.9(3) . . . . ?
O4 Zn2 C201 C203 148.8(2) 3_655 . . . ?
N12 Zn2 C201 C203 47.3(3) . . . . ?
O3 Zn2 C201 C202 51.1(3) . . . . ?
O4 Zn2 C201 C202 -83.2(3) 3_655 . . . ?
N12 Zn2 C201 C202 175.4(2) . . . . ?
O3 Zn3 C301 C303 -66.1(4) . . . . ?
O12 Zn3 C301 C303 -176.3(3) . . . . ?
N4 Zn3 C301 C303 68.0(4) . . . . ?
O3 Zn3 C301 C302 153.9(3) . . . . ?
O12 Zn3 C301 C302 43.7(4) . . . . ?
N4 Zn3 C301 C302 -72.0(4) . . . . ?
